data_7026459
loop_
_publ_author_name
'Nagaraja, C. M.'
'Behera, J. N.'
'Maji, Tapas K.'
'Pati, Swapan K.'
'Rao, C. N. R.'

_publ_section_title
;
 Organically-templated Kagom\'e compounds containing two transition metal
 ions.
;
_journal_issue 30
_journal_name_full 'Dalton transactions (Cambridge, England : 2003)'
_journal_page_first 6947
_journal_page_last 6949
_journal_paper_doi 10.1039/c0dt00445f
_journal_volume 39
_journal_year 2010
_chemical_formula_moiety 'C4 H8 Co F6 N4 Ni2 O8 S2'
_chemical_formula_sum 'C4 H8 Co F6 N4 Ni2 O8 S2'
_chemical_formula_weight 594.61
_chemical_name_systematic
;
?
;
_space_group_IT_number 12
_symmetry_cell_setting monoclinic
_symmetry_space_group_name_Hall '-C 2y'
_symmetry_space_group_name_H-M 'C 1 2/m 1'
_atom_sites_solution_hydrogens geom
_atom_sites_solution_primary direct
_atom_sites_solution_secondary difmap
_audit_creation_method SHELXL-97
_cell_angle_alpha 90.00
_cell_angle_beta 116.427(7)
_cell_angle_gamma 90.00
_cell_formula_units_Z 2
_cell_length_a 12.7062(13)
_cell_length_b 7.3347(7)
_cell_length_c 9.5851(10)
_cell_measurement_temperature 100(2)
_cell_measurement_theta_max 25.9
_cell_measurement_theta_min 2.4
_cell_volume 799.95(15)
_computing_cell_refinement 'Bruker SMART'
_computing_data_collection 'Bruker SMART'
_computing_data_reduction 'Bruker SAINT'
_computing_molecular_graphics 'Bruker SHELXTL'
_computing_publication_material 'Bruker SHELXTL'
_computing_structure_refinement 'SHELXL-97 (Sheldrick, 1997)'
_computing_structure_solution 'SHELXS-97 (Sheldrick, 1990)'
_diffrn_ambient_temperature 100(2)
_diffrn_measured_fraction_theta_full 0.987
_diffrn_measured_fraction_theta_max 0.987
_diffrn_radiation_monochromator graphite
_diffrn_radiation_source 'fine-focus sealed tube'
_diffrn_radiation_type MoK\a
_diffrn_radiation_wavelength 0.71073
_diffrn_reflns_av_R_equivalents 0.0467
_diffrn_reflns_av_sigmaI/netI 0.0371
_diffrn_reflns_limit_h_max 15
_diffrn_reflns_limit_h_min -15
_diffrn_reflns_limit_k_max 8
_diffrn_reflns_limit_k_min -9
_diffrn_reflns_limit_l_max 11
_diffrn_reflns_limit_l_min -11
_diffrn_reflns_number 4205
_diffrn_reflns_theta_full 25.92
_diffrn_reflns_theta_max 25.92
_diffrn_reflns_theta_min 2.37
_exptl_absorpt_coefficient_mu 3.728
_exptl_absorpt_correction_T_max 0.9248
_exptl_absorpt_correction_T_min 0.42599
_exptl_absorpt_correction_type empirical
_exptl_absorpt_process_details sadabs
_exptl_crystal_colour pink
_exptl_crystal_density_diffrn 2.469
_exptl_crystal_density_method 'not measured'
_exptl_crystal_description Rhambohedral
_exptl_crystal_F_000 586
_exptl_crystal_size_max 0.28
_exptl_crystal_size_mid 0.26
_exptl_crystal_size_min 0.16
_refine_diff_density_max 1.530
_refine_diff_density_min -0.716
_refine_diff_density_rms 0.135
_refine_ls_extinction_method none
_refine_ls_goodness_of_fit_ref 1.211
_refine_ls_hydrogen_treatment noref
_refine_ls_matrix_type full
_refine_ls_number_parameters 77
_refine_ls_number_reflns 831
_refine_ls_number_restraints 0
_refine_ls_restrained_S_all 1.211
_refine_ls_R_factor_all 0.0535
_refine_ls_R_factor_gt 0.0495
_refine_ls_shift/su_max 0.004
_refine_ls_shift/su_mean 0.001
_refine_ls_structure_factor_coef Fsqd
_refine_ls_weighting_details 'calc w=1/[\s^2^(Fo^2^)+(0.0111P)^2^+12.0035P] where P=(Fo^2^+2Fc^2^)/3'
_refine_ls_weighting_scheme calc
_refine_ls_wR_factor_gt 0.1014
_refine_ls_wR_factor_ref 0.1031
_reflns_number_gt 778
_reflns_number_total 831
_reflns_threshold_expression >2sigma(I)
_cod_data_source_file c0dt00445f.txt
_cod_data_source_block compound_2
_cod_depositor_comments
;
The following automatic conversions were performed:

'_symmetry_cell_setting' value 'Monoclinic' changed to 'monoclinic'
according to /home/saulius/struct/CIF-dictionaries/cif_core.dic
dictionary named 'cif_core.dic' version 2.4.2 from 2011-04-26.

Automatic conversion script
Id: cif_fix_values 1891 2012-01-12 08:04:46Z andrius 
;
_cod_original_cell_volume 799.95(14)
_cod_original_sg_symbol_H-M C2/m
_cod_database_code 7026459

loop_
_symmetry_equiv_pos_as_xyz
'x, y, z'
'-x, y, -z'
'x+1/2, y+1/2, z'
'-x+1/2, y+1/2, -z'
'-x, -y, -z'
'x, -y, z'
'-x+1/2, -y+1/2, -z'
'x+1/2, -y+1/2, z'

loop_
_atom_site_label
_atom_site_type_symbol
_atom_site_fract_x
_atom_site_fract_y
_atom_site_fract_z
_atom_site_U_iso_or_equiv
_atom_site_adp_type
_atom_site_occupancy
_atom_site_symmetry_multiplicity
_atom_site_calc_flag
_atom_site_refinement_flags
Ni1 Ni 0.2500 0.2500 0.5000 0.0206(3) Uani 1 2 d S
Co1 Co 0.5000 0.5000 0.5000 0.0173(4) Uani 1 4 d S
S1 S 0.23874(18) 0.5000 0.2183(2) 0.0231(5) Uani 1 2 d S
F1 F 0.4216(3) 0.3028(4) 0.5684(4) 0.0250(7) Uani 1 1 d .
F2 F 0.2752(4) 0.0000 0.4308(5) 0.0238(10) Uani 1 2 d S
O1 O 0.3667(5) 0.5000 0.2758(6) 0.0348(15) Uani 1 2 d S
O2 O 0.2038(4) 0.3375(6) 0.2750(4) 0.0368(11) Uani 1 1 d .
O3 O 0.1817(5) 0.5000 0.0468(6) 0.0323(14) Uani 1 2 d S
C1 C -0.0978(11) 0.0952(18) -0.0064(17) 0.106(5) Uani 1 1 d .
N1 N 0.000(4) 0.182(3) 0.035(5) 0.123(16) Uani 0.50 1 d P
N2 N 0.5625(5) 0.0000 0.6910(7) 0.0231(15) Uani 1 2 d S
H2 H 0.6062 0.0000 0.6689 0.028 Uiso 1 2 d SR
H3 H 0.5943 0.0000 0.7841 0.028 Uiso 1 2 d SR
H1 H 0.5248 -0.1077 0.6666 0.028 Uiso 1 1 d R

loop_
_atom_site_aniso_label
_atom_site_aniso_U_11
_atom_site_aniso_U_22
_atom_site_aniso_U_33
_atom_site_aniso_U_23
_atom_site_aniso_U_13
_atom_site_aniso_U_12
Ni1 0.0226(5) 0.0202(5) 0.0211(5) 0.0029(4) 0.0117(4) 0.0016(4)
Co1 0.0163(7) 0.0183(7) 0.0151(7) 0.000 0.0048(6) 0.000
S1 0.0254(10) 0.0282(11) 0.0121(9) 0.000 0.0051(8) 0.000
F1 0.0225(16) 0.0251(17) 0.0272(16) 0.0063(14) 0.0108(13) 0.0026(13)
F2 0.026(2) 0.024(2) 0.027(2) 0.000 0.016(2) 0.000
O1 0.022(3) 0.066(4) 0.017(3) 0.000 0.008(2) 0.000
O2 0.048(3) 0.036(3) 0.020(2) 0.0037(19) 0.0091(19) -0.013(2)
O3 0.034(3) 0.047(4) 0.010(3) 0.000 0.005(2) 0.000
C1 0.077(8) 0.109(11) 0.137(11) 0.042(8) 0.051(8) 0.031(7)
N1 0.116(15) 0.071(11) 0.14(4) -0.035(16) 0.02(2) 0.061(16)
N2 0.020(3) 0.026(4) 0.022(3) 0.000 0.008(3) 0.000

loop_
_atom_type_symbol
_atom_type_description
_atom_type_scat_dispersion_real
_atom_type_scat_dispersion_imag
_atom_type_scat_source
C C 0.0033 0.0016 'International Tables Vol C Tables 4.2.6.8 and 6.1.1.4'
H H 0.0000 0.0000 'International Tables Vol C Tables 4.2.6.8 and 6.1.1.4'
N N 0.0061 0.0033 'International Tables Vol C Tables 4.2.6.8 and 6.1.1.4'
O O 0.0106 0.0060 'International Tables Vol C Tables 4.2.6.8 and 6.1.1.4'
F F 0.0171 0.0103 'International Tables Vol C Tables 4.2.6.8 and 6.1.1.4'
S S 0.1246 0.1234 'International Tables Vol C Tables 4.2.6.8 and 6.1.1.4'
Co Co 0.3494 0.9721 'International Tables Vol C Tables 4.2.6.8 and 6.1.1.4'
Ni Ni 0.3393 1.1124 'International Tables Vol C Tables 4.2.6.8 and 6.1.1.4'

loop_
_geom_angle_atom_site_label_1
_geom_angle_atom_site_label_2
_geom_angle_atom_site_label_3
_geom_angle
_geom_angle_site_symmetry_1
_geom_angle_site_symmetry_3
F1 Ni1 F1 180.00(7) 7_556 .
F1 Ni1 F2 88.57(15) 7_556 7_556
F1 Ni1 F2 91.43(15) . 7_556
F1 Ni1 F2 91.43(15) 7_556 .
F1 Ni1 F2 88.57(15) . .
F2 Ni1 F2 180.0 7_556 .
F1 Ni1 O2 87.51(15) 7_556 .
F1 Ni1 O2 92.49(15) . .
F2 Ni1 O2 92.74(17) 7_556 .
F2 Ni1 O2 87.26(17) . .
F1 Ni1 O2 92.49(15) 7_556 7_556
F1 Ni1 O2 87.51(15) . 7_556
F2 Ni1 O2 87.26(17) 7_556 7_556
F2 Ni1 O2 92.74(17) . 7_556
O2 Ni1 O2 180.000(1) . 7_556
F1 Co1 F1 91.23(18) 6_565 .
F1 Co1 F1 88.77(18) 6_565 5_666
F1 Co1 F1 180.00(12) . 5_666
F1 Co1 F1 180.000(1) 6_565 2_656
F1 Co1 F1 88.77(18) . 2_656
F1 Co1 F1 91.23(18) 5_666 2_656
F1 Co1 O1 92.49(14) 6_565 .
F1 Co1 O1 92.49(14) . .
F1 Co1 O1 87.51(14) 5_666 .
F1 Co1 O1 87.51(14) 2_656 .
F1 Co1 O1 87.51(14) 6_565 5_666
F1 Co1 O1 87.51(14) . 5_666
F1 Co1 O1 92.49(14) 5_666 5_666
F1 Co1 O1 92.49(14) 2_656 5_666
O1 Co1 O1 180.000(1) . 5_666
O2 S1 O2 109.6(4) 6_565 .
O2 S1 O1 109.3(2) 6_565 .
O2 S1 O1 109.3(2) . .
O2 S1 O3 109.6(2) 6_565 .
O2 S1 O3 109.6(2) . .
O1 S1 O3 109.4(4) . .
Ni1 F1 Co1 130.48(15) . .
Ni1 F2 Ni1 130.0(2) 4_546 .
S1 O1 Co1 130.6(4) . .
S1 O2 Ni1 130.5(3) . .
N1 C1 C1 119.5(10) . 6
N1 C1 N1 26(3) . 2
C1 C1 N1 114.5(13) 6 2
N1 N1 C1 97(7) 2 .
N1 N1 C1 57(6) 2 2
C1 N1 C1 119(2) . 2
H2 N2 H3 105.8 . .
H2 N2 H1 109.5 . .
H3 N2 H1 103.7 . .

loop_
_geom_bond_atom_site_label_1
_geom_bond_atom_site_label_2
_geom_bond_distance
_geom_bond_site_symmetry_2
Ni1 F1 2.016(3) 7_556
Ni1 F1 2.016(3) .
Ni1 F2 2.0233(18) 7_556
Ni1 F2 2.0233(18) .
Ni1 O2 2.069(4) .
Ni1 O2 2.069(4) 7_556
Co1 F1 2.023(3) 6_565
Co1 F1 2.023(3) .
Co1 F1 2.023(3) 5_666
Co1 F1 2.023(3) 2_656
Co1 O1 2.061(5) .
Co1 O1 2.061(5) 5_666
S1 O2 1.459(4) 6_565
S1 O2 1.459(4) .
S1 O1 1.466(6) .
S1 O3 1.472(5) .
F2 Ni1 2.0233(18) 4_546
C1 N1 1.29(4) .
C1 C1 1.40(3) 6
C1 N1 1.53(4) 2
N1 N1 0.68(8) 2
N1 C1 1.53(4) 2
N2 H2 0.6768 .
N2 H3 0.7985 .
N2 H1 0.8993 .
